data_2108414
loop_
_publ_author_name
'K\"ohler, Christian'
'L\"ubben, Jens'
'Krause, Lennard'
'Hoffmann, Christina'
'Herbst-Irmer, Regine'
'Stalke, Dietmar'

_publ_section_title
;
 Comparison of different strategies for modelling hydrogen atoms in charge
 density analyses
;
_journal_issue 3
_journal_name_full 'Acta Crystallographica Section B'
_journal_page_first
;
;
_journal_paper_doi 10.1107/S2052520619004517
_journal_volume 75
_journal_year 2019
_chemical_formula_moiety 'C38 H28 P2 S2, 2(C7H8)'
_chemical_formula_sum 'C52 H44 P2 S2'
_chemical_formula_weight 794.93
_space_group_crystal_system monoclinic
_space_group_IT_number 14
_space_group_name_Hall '-P 2yn'
_space_group_name_H-M_alt 'P 1 21/n 1'
_symmetry_space_group_name_Hall '-P 2yn'
_symmetry_space_group_name_H-M 'P 1 21/n 1'
_audit_conform_dict_location ftp://ftp.iucr.org/pub/cif_core.dic
_audit_conform_dict_name cif_core.dic
_audit_conform_dict_version 2.3
_audit_creation_date '24-Jan-19 T12:24:00-00:00'
_audit_creation_method 'XD routine XDCIF'
_cell_angle_alpha 90
_cell_angle_beta 103.8130(10)
_cell_angle_gamma 90
_cell_formula_units_Z 2
_cell_length_a 10.7687(3)
_cell_length_b 14.7934(4)
_cell_length_c 13.4133(3)
_cell_measurement_temperature 100(2)
_cell_volume 2075.02(9)
_computing_molecular_graphics 'Volkov et al, (2006)'
_computing_publication_material 'Volkov et al, (2006)'
_computing_structure_refinement 'Volkov et al, (2006)'
_diffrn_ambient_temperature 100(2)
_diffrn_measured_fraction_theta_full 0.848
_diffrn_measured_fraction_theta_max 0.340
_diffrn_measurement_device_type 'Anger camera modules'
_diffrn_radiation_type neutrons
_diffrn_reflns_av_R_equivalents 0.0691
_diffrn_reflns_av_unetI/netI 0.0749
_diffrn_reflns_Laue_measured_fraction_full 0.848
_diffrn_reflns_Laue_measured_fraction_max 0.340
_diffrn_reflns_limit_h_max 22
_diffrn_reflns_limit_h_min -19
_diffrn_reflns_limit_k_max 34
_diffrn_reflns_limit_k_min -36
_diffrn_reflns_limit_l_max 33
_diffrn_reflns_limit_l_min -32
_diffrn_reflns_number 39807
_diffrn_reflns_point_group_measured_fraction_full 0.848
_diffrn_reflns_point_group_measured_fraction_max 0.340
_diffrn_reflns_theta_full 13.887
_diffrn_reflns_theta_max 30.006
_diffrn_reflns_theta_min 2.203
_diffrn_source 'TOPAZ time-of-flight Laue diffractometer'
_exptl_absorpt_coefficient_mu 0.036
_exptl_absorpt_correction_type multi-scan
_exptl_absorpt_process_details Mantid
_exptl_crystal_colour yellow
_exptl_crystal_density_diffrn 1.275
_exptl_crystal_description block
_exptl_crystal_F_000 836
_exptl_crystal_size_max 1.4
_exptl_crystal_size_mid 0.9
_exptl_crystal_size_min 0.8
_refine_diff_density_max 0.186
_refine_diff_density_min -0.179
_refine_diff_density_rms 0.038
_refine_ls_extinction_method none
_refine_ls_goodness_of_fit_ref 1.385
_refine_ls_matrix_type full
_refine_ls_number_parameters 451
_refine_ls_number_reflns 39805
_refine_ls_number_restraints 0
_refine_ls_R_factor_all 0.067
_refine_ls_R_factor_gt 0.067
_refine_ls_shift/su_max 0
_refine_ls_structure_factor_coef Fsqd
_refine_ls_weighting_details
;
        calc w2 = 1/[s^2^(Fo^2^)]
;
_refine_ls_weighting_scheme calc
_refine_ls_wR_factor_ref 0.118
_reflns_number_gt 11462
_reflns_number_total 11527
_reflns_threshold_expression 'I > 2\s(I)'
_cod_data_source_file bm5108sup1.cif
_cod_data_source_block SPANPS_Neutron_Data
_cod_database_code 2108414

loop_
_space_group_symop_id
_space_group_symop_operation_xyz
1 +X,+Y,+Z
2 1/2-X,1/2+Y,1/2-Z
3 -X,-Y,-Z
4 1/2+X,1/2-Y,1/2+Z

loop_
_atom_local_axes_atom_label
_atom_local_axes_atom0
_atom_local_axes_ax1
_atom_local_axes_atom1
_atom_local_axes_atom2
_atom_local_axes_ax2
S(1) P(1) Z S(1) C(2) Y
P(1) S(1) Z P(1) C(14) Y
C(1) C(2) X C(1) C(3) Y
C(2) P(1) Z C(2) C(3) X
C(3) C(2) X C(3) C(4) Y
C(4) C(3) X C(4) C(5) Y
C(5) C(4) X C(5) C(6) Y
C(6) C(5) X C(6) C(7) Y
C(7) C(6) X C(7) C(5) Y
C(8) P(1) Z C(8) C(13) Y
C(9) C(8) X C(9) C(10) Y
C(10) DUM0 Z C(10) C(11) X
C(11) DUM1 Z C(11) C(12) X
C(12) DUM2 Z C(12) C(13) X
C(13) C(8) X C(13) C(12) Y
C(14) P(1) Z C(14) C(19) Y
C(15) C(14) X C(15) C(16) Y
C(16) DUM3 Z C(16) C(17) X
C(17) DUM4 Z C(17) C(18) X
C(18) DUM5 Z C(18) C(19) X
C(19) C(14) X C(19) C(18) Y
C(20) C(21) Z C(20) H(20C) X
C(21) C(20) X C(21) C(26) Y
C(22) C(21) X C(22) C(23) Y
C(23) DUM6 Z C(23) C(24) X
C(24) DUM7 Z C(24) C(25) X
C(25) DUM8 Z C(25) C(26) X
C(26) C(21) X C(26) C(25) Y
H(4) C(4) Z H(4) C(3) Y
H(5) C(5) Z H(5) C(4) Y
H(6) C(6) Z H(6) C(5) Y
H(7) C(7) Z H(7) C(6) Y
H(9) C(9) Z H(9) C(8) Y
H(10) C(10) Z H(10) C(9) Y
H(11) C(11) Z H(11) C(10) Y
H(12) C(12) Z H(12) C(11) Y
H(13) C(13) Z H(13) C(8) Y
H(15) C(15) Z H(15) C(14) Y
H(16) C(16) Z H(16) C(15) Y
H(17) C(17) Z H(17) C(16) Y
H(18) C(18) Z H(18) C(17) Y
H(19) C(19) Z H(19) C(14) Y
H(20A) C(20) Z H(20A) H(20B) Y
H(20B) C(20) Z H(20B) H(20A) Y
H(20C) C(20) Z H(20C) H(20A) Y
H(22) C(22) Z H(22) C(21) Y
H(23) C(23) Z H(23) C(22) Y
H(24) C(24) Z H(24) C(23) Y
H(25) C(25) Z H(25) C(24) Y
H(26) C(26) Z H(26) C(21) Y

loop_
_atom_rho_multipole_atom_label
_atom_rho_multipole_coeff_Pv
_atom_rho_multipole_coeff_P00
_atom_rho_multipole_coeff_P11
_atom_rho_multipole_coeff_P1-1
_atom_rho_multipole_coeff_P10
_atom_rho_multipole_coeff_P20
_atom_rho_multipole_coeff_P21
_atom_rho_multipole_coeff_P2-1
_atom_rho_multipole_coeff_P22
_atom_rho_multipole_coeff_P2-2
_atom_rho_multipole_coeff_P30
_atom_rho_multipole_coeff_P31
_atom_rho_multipole_coeff_P3-1
_atom_rho_multipole_coeff_P32
_atom_rho_multipole_coeff_P3-2
_atom_rho_multipole_coeff_P33
_atom_rho_multipole_coeff_P3-3
_atom_rho_multipole_coeff_P40
_atom_rho_multipole_coeff_P41
_atom_rho_multipole_coeff_P4-1
_atom_rho_multipole_coeff_P42
_atom_rho_multipole_coeff_P4-2
_atom_rho_multipole_coeff_P43
_atom_rho_multipole_coeff_P4-3
_atom_rho_multipole_coeff_P44
_atom_rho_multipole_coeff_P4-4
_atom_rho_multipole_kappa
_atom_rho_multipole_kappa_prime0
_atom_rho_multipole_kappa_prime1
_atom_rho_multipole_kappa_prime2
_atom_rho_multipole_kappa_prime3
_atom_rho_multipole_kappa_prime4
_atom_rho_multipole_radial_slater_n0
_atom_rho_multipole_radial_slater_zeta0
_atom_rho_multipole_radial_slater_n1
_atom_rho_multipole_radial_slater_zeta1
_atom_rho_multipole_radial_slater_n2
_atom_rho_multipole_radial_slater_zeta2
_atom_rho_multipole_radial_slater_n3
_atom_rho_multipole_radial_slater_zeta3
_atom_rho_multipole_radial_slater_n4
_atom_rho_multipole_radial_slater_zeta4
S(1) 0 0 0 0 0 0 0 0 0 0 0 0 0 0 0 0 0 0 0 0 0 0 0 0 0 0 1 1 1 1 1 1 4 3.8512666666667 4 3.8512666666667 4 3.8512666666667 4 3.8512666666667 4 3.8512666666667
P(1) 0 0 0 0 0 0 0 0 0 0 0 0 0 0 0 0 0 0 0 0 0 0 0 0 0 0 1 1 1 1 1 1 4 3.45904 4 3.45904 4 3.45904 4 3.45904 4 3.45904
C(1) 0 0 0 0 0 0 0 0 0 0 0 0 0 0 0 0 0 0 0 0 0 0 0 0 0 0 1 1 1 1 1 1 2 3.1762 2 3.1762 2 3.1762 3 3.1762 4 3.1762
C(2) 0 0 0 0 0 0 0 0 0 0 0 0 0 0 0 0 0 0 0 0 0 0 0 0 0 0 1 1 1 1 1 1 2 3.1762 2 3.1762 2 3.1762 3 3.1762 4 3.1762
C(3) 0 0 0 0 0 0 0 0 0 0 0 0 0 0 0 0 0 0 0 0 0 0 0 0 0 0 1 1 1 1 1 1 2 3.1762 2 3.1762 2 3.1762 3 3.1762 4 3.1762
C(4) 0 0 0 0 0 0 0 0 0 0 0 0 0 0 0 0 0 0 0 0 0 0 0 0 0 0 1 1 1 1 1 1 2 3.1762 2 3.1762 2 3.1762 3 3.1762 4 3.1762
C(5) 0 0 0 0 0 0 0 0 0 0 0 0 0 0 0 0 0 0 0 0 0 0 0 0 0 0 1 1 1 1 1 1 2 3.1762 2 3.1762 2 3.1762 3 3.1762 4 3.1762
C(6) 0 0 0 0 0 0 0 0 0 0 0 0 0 0 0 0 0 0 0 0 0 0 0 0 0 0 1 1 1 1 1 1 2 3.1762 2 3.1762 2 3.1762 3 3.1762 4 3.1762
C(7) 0 0 0 0 0 0 0 0 0 0 0 0 0 0 0 0 0 0 0 0 0 0 0 0 0 0 1 1 1 1 1 1 2 3.1762 2 3.1762 2 3.1762 3 3.1762 4 3.1762
C(8) 0 0 0 0 0 0 0 0 0 0 0 0 0 0 0 0 0 0 0 0 0 0 0 0 0 0 1 1 1 1 1 1 2 3.1762 2 3.1762 2 3.1762 3 3.1762 4 3.1762
C(9) 0 0 0 0 0 0 0 0 0 0 0 0 0 0 0 0 0 0 0 0 0 0 0 0 0 0 1 1 1 1 1 1 2 3.1762 2 3.1762 2 3.1762 3 3.1762 4 3.1762
C(10) 0 0 0 0 0 0 0 0 0 0 0 0 0 0 0 0 0 0 0 0 0 0 0 0 0 0 1 1 1 1 1 1 2 3.1762 2 3.1762 2 3.1762 3 3.1762 4 3.1762
C(11) 0 0 0 0 0 0 0 0 0 0 0 0 0 0 0 0 0 0 0 0 0 0 0 0 0 0 1 1 1 1 1 1 2 3.1762 2 3.1762 2 3.1762 3 3.1762 4 3.1762
C(12) 0 0 0 0 0 0 0 0 0 0 0 0 0 0 0 0 0 0 0 0 0 0 0 0 0 0 1 1 1 1 1 1 2 3.1762 2 3.1762 2 3.1762 3 3.1762 4 3.1762
C(13) 0 0 0 0 0 0 0 0 0 0 0 0 0 0 0 0 0 0 0 0 0 0 0 0 0 0 1 1 1 1 1 1 2 3.1762 2 3.1762 2 3.1762 3 3.1762 4 3.1762
C(14) 0 0 0 0 0 0 0 0 0 0 0 0 0 0 0 0 0 0 0 0 0 0 0 0 0 0 1 1 1 1 1 1 2 3.1762 2 3.1762 2 3.1762 3 3.1762 4 3.1762
C(15) 0 0 0 0 0 0 0 0 0 0 0 0 0 0 0 0 0 0 0 0 0 0 0 0 0 0 1 1 1 1 1 1 2 3.1762 2 3.1762 2 3.1762 3 3.1762 4 3.1762
C(16) 0 0 0 0 0 0 0 0 0 0 0 0 0 0 0 0 0 0 0 0 0 0 0 0 0 0 1 1 1 1 1 1 2 3.1762 2 3.1762 2 3.1762 3 3.1762 4 3.1762
C(17) 0 0 0 0 0 0 0 0 0 0 0 0 0 0 0 0 0 0 0 0 0 0 0 0 0 0 1 1 1 1 1 1 2 3.1762 2 3.1762 2 3.1762 3 3.1762 4 3.1762
C(18) 0 0 0 0 0 0 0 0 0 0 0 0 0 0 0 0 0 0 0 0 0 0 0 0 0 0 1 1 1 1 1 1 2 3.1762 2 3.1762 2 3.1762 3 3.1762 4 3.1762
C(19) 0 0 0 0 0 0 0 0 0 0 0 0 0 0 0 0 0 0 0 0 0 0 0 0 0 0 1 1 1 1 1 1 2 3.1762 2 3.1762 2 3.1762 3 3.1762 4 3.1762
C(20) 0 0 0 0 0 0 0 0 0 0 0 0 0 0 0 0 0 0 0 0 0 0 0 0 0 0 1 1 1 1 1 1 2 3.1762 2 3.1762 2 3.1762 3 3.1762 4 3.1762
C(21) 0 0 0 0 0 0 0 0 0 0 0 0 0 0 0 0 0 0 0 0 0 0 0 0 0 0 1 1 1 1 1 1 2 3.1762 2 3.1762 2 3.1762 3 3.1762 4 3.1762
C(22) 0 0 0 0 0 0 0 0 0 0 0 0 0 0 0 0 0 0 0 0 0 0 0 0 0 0 1 1 1 1 1 1 2 3.1762 2 3.1762 2 3.1762 3 3.1762 4 3.1762
C(23) 0 0 0 0 0 0 0 0 0 0 0 0 0 0 0 0 0 0 0 0 0 0 0 0 0 0 1 1 1 1 1 1 2 3.1762 2 3.1762 2 3.1762 3 3.1762 4 3.1762
C(24) 0 0 0 0 0 0 0 0 0 0 0 0 0 0 0 0 0 0 0 0 0 0 0 0 0 0 1 1 1 1 1 1 2 3.1762 2 3.1762 2 3.1762 3 3.1762 4 3.1762
C(25) 0 0 0 0 0 0 0 0 0 0 0 0 0 0 0 0 0 0 0 0 0 0 0 0 0 0 1 1 1 1 1 1 2 3.1762 2 3.1762 2 3.1762 3 3.1762 4 3.1762
C(26) 0 0 0 0 0 0 0 0 0 0 0 0 0 0 0 0 0 0 0 0 0 0 0 0 0 0 1 1 1 1 1 1 2 3.1762 2 3.1762 2 3.1762 3 3.1762 4 3.1762
H(4) 0 0 0 0 0 0 0 0 0 0 0 0 0 0 0 0 0 0 0 0 0 0 0 0 0 0 1 1 1 1 1 1 0 2 1 2 2 2 3 2 4 2
H(5) 0 0 0 0 0 0 0 0 0 0 0 0 0 0 0 0 0 0 0 0 0 0 0 0 0 0 1 1 1 1 1 1 0 2 1 2 2 2 3 2 4 2
H(6) 0 0 0 0 0 0 0 0 0 0 0 0 0 0 0 0 0 0 0 0 0 0 0 0 0 0 1 1 1 1 1 1 0 2 1 2 2 2 3 2 4 2
H(7) 0 0 0 0 0 0 0 0 0 0 0 0 0 0 0 0 0 0 0 0 0 0 0 0 0 0 1 1 1 1 1 1 0 2 1 2 2 2 3 2 4 2
H(9) 0 0 0 0 0 0 0 0 0 0 0 0 0 0 0 0 0 0 0 0 0 0 0 0 0 0 1 1 1 1 1 1 0 2 1 2 2 2 3 2 4 2
H(10) 0 0 0 0 0 0 0 0 0 0 0 0 0 0 0 0 0 0 0 0 0 0 0 0 0 0 1 1 1 1 1 1 0 2 1 2 2 2 3 2 4 2
H(11) 0 0 0 0 0 0 0 0 0 0 0 0 0 0 0 0 0 0 0 0 0 0 0 0 0 0 1 1 1 1 1 1 0 2 1 2 2 2 3 2 4 2
H(12) 0 0 0 0 0 0 0 0 0 0 0 0 0 0 0 0 0 0 0 0 0 0 0 0 0 0 1 1 1 1 1 1 0 2 1 2 2 2 3 2 4 2
H(13) 0 0 0 0 0 0 0 0 0 0 0 0 0 0 0 0 0 0 0 0 0 0 0 0 0 0 1 1 1 1 1 1 0 2 1 2 2 2 3 2 4 2
H(15) 0 0 0 0 0 0 0 0 0 0 0 0 0 0 0 0 0 0 0 0 0 0 0 0 0 0 1 1 1 1 1 1 0 2 1 2 2 2 3 2 4 2
H(16) 0 0 0 0 0 0 0 0 0 0 0 0 0 0 0 0 0 0 0 0 0 0 0 0 0 0 1 1 1 1 1 1 0 2 1 2 2 2 3 2 4 2
H(17) 0 0 0 0 0 0 0 0 0 0 0 0 0 0 0 0 0 0 0 0 0 0 0 0 0 0 1 1 1 1 1 1 0 2 1 2 2 2 3 2 4 2
H(18) 0 0 0 0 0 0 0 0 0 0 0 0 0 0 0 0 0 0 0 0 0 0 0 0 0 0 1 1 1 1 1 1 0 2 1 2 2 2 3 2 4 2
H(19) 0 0 0 0 0 0 0 0 0 0 0 0 0 0 0 0 0 0 0 0 0 0 0 0 0 0 1 1 1 1 1 1 0 2 1 2 2 2 3 2 4 2
H(20A) 0 0 0 0 0 0 0 0 0 0 0 0 0 0 0 0 0 0 0 0 0 0 0 0 0 0 1 1 1 1 1 1 0 2 1 2 2 2 3 2 4 2
H(20B) 0 0 0 0 0 0 0 0 0 0 0 0 0 0 0 0 0 0 0 0 0 0 0 0 0 0 1 1 1 1 1 1 0 2 1 2 2 2 3 2 4 2
H(20C) 0 0 0 0 0 0 0 0 0 0 0 0 0 0 0 0 0 0 0 0 0 0 0 0 0 0 1 1 1 1 1 1 0 2 1 2 2 2 3 2 4 2
H(22) 0 0 0 0 0 0 0 0 0 0 0 0 0 0 0 0 0 0 0 0 0 0 0 0 0 0 1 1 1 1 1 1 0 2 1 2 2 2 3 2 4 2
H(23) 0 0 0 0 0 0 0 0 0 0 0 0 0 0 0 0 0 0 0 0 0 0 0 0 0 0 1 1 1 1 1 1 0 2 1 2 2 2 3 2 4 2
H(24) 0 0 0 0 0 0 0 0 0 0 0 0 0 0 0 0 0 0 0 0 0 0 0 0 0 0 1 1 1 1 1 1 0 2 1 2 2 2 3 2 4 2
H(25) 0 0 0 0 0 0 0 0 0 0 0 0 0 0 0 0 0 0 0 0 0 0 0 0 0 0 1 1 1 1 1 1 0 2 1 2 2 2 3 2 4 2
H(26) 0 0 0 0 0 0 0 0 0 0 0 0 0 0 0 0 0 0 0 0 0 0 0 0 0 0 1 1 1 1 1 1 0 2 1 2 2 2 3 2 4 2

loop_
_atom_site_aniso_label
_atom_site_aniso_U_11
_atom_site_aniso_U_22
_atom_site_aniso_U_33
_atom_site_aniso_U_23
_atom_site_aniso_U_13
_atom_site_aniso_U_12
S(1) 0.0256(6) 0.0262(5) 0.0338(5) 0.0023(4) 0.0137(5) -0.0073(5)
P(1) 0.0154(2) 0.01418(19) 0.01513(17) -0.00098(15) 0.00488(16) -0.00136(17)
C(1) 0.01541(19) 0.01189(14) 0.01442(13) -0.00176(11) 0.00019(12) 0.00158(13)
C(2) 0.01578(19) 0.01141(14) 0.01361(13) -0.00121(11) 0.00105(12) 0.00061(13)
C(3) 0.01675(19) 0.01076(14) 0.01388(13) -0.00130(11) 0.00029(12) 0.00069(13)
C(4) 0.0226(2) 0.01197(15) 0.01565(15) 0.00019(12) 0.00047(13) 0.00059(14)
C(5) 0.0252(2) 0.01277(15) 0.01827(16) 0.00112(13) -0.00208(15) 0.00325(15)
C(6) 0.0228(2) 0.01562(17) 0.01996(17) -0.00167(14) -0.00236(15) 0.00635(16)
C(7) 0.0184(2) 0.01486(16) 0.01730(15) -0.00225(12) -0.00062(14) 0.00480(14)
C(8) 0.0192(2) 0.01373(15) 0.01242(13) -0.00005(11) 0.00259(12) -0.00078(13)
C(9) 0.0327(3) 0.02178(19) 0.01299(14) 0.00234(14) 0.00425(15) -0.00283(18)
C(10) 0.0426(3) 0.0269(2) 0.01404(16) 0.00197(16) -0.00360(17) -0.0010(2)
C(11) 0.0314(3) 0.0218(2) 0.02336(19) -0.00186(16) -0.00882(18) 0.00241(19)
C(12) 0.0193(2) 0.0204(2) 0.0264(2) -0.00424(16) -0.00267(17) 0.00127(16)
C(13) 0.0175(2) 0.01761(17) 0.01655(14) -0.00190(13) 0.00180(13) 0.00007(14)
C(14) 0.0186(2) 0.01426(15) 0.01487(14) -0.00191(12) 0.00456(13) 0.00196(14)
C(15) 0.0370(3) 0.0214(2) 0.0247(2) 0.00104(16) 0.0164(2) 0.0106(2)
C(16) 0.0586(4) 0.0216(2) 0.0284(2) 0.00120(18) 0.0200(2) 0.0172(2)
C(17) 0.0513(4) 0.01441(18) 0.0233(2) -0.00135(15) 0.0033(2) 0.0078(2)
C(18) 0.0273(3) 0.01304(16) 0.02446(19) 0.00086(14) -0.00177(17) 0.00010(16)
C(19) 0.0191(2) 0.01346(15) 0.02082(17) -0.00046(13) 0.00407(14) -0.00022(14)
C(20) 0.0315(4) 0.0620(5) 0.0393(3) -0.0151(3) 0.0117(3) -0.0069(3)
C(21) 0.0273(3) 0.0374(3) 0.0234(2) -0.00211(19) 0.01032(19) 0.0013(2)
C(22) 0.0334(3) 0.0376(3) 0.0322(3) -0.0036(2) 0.0123(2) 0.0045(3)
C(23) 0.0431(4) 0.0485(4) 0.0428(3) -0.0128(3) 0.0193(3) -0.0095(3)
C(24) 0.0327(4) 0.0740(6) 0.0407(3) -0.0112(3) 0.0086(3) -0.0125(4)
C(25) 0.0329(4) 0.0716(6) 0.0412(3) 0.0065(3) 0.0010(3) 0.0066(4)
C(26) 0.0371(4) 0.0430(4) 0.0347(3) 0.0085(2) 0.0096(2) 0.0068(3)
H(4) 0.0481(7) 0.0272(4) 0.0259(4) 0.0033(3) 0.0117(4) 0.0054(4)
H(5) 0.0533(8) 0.0266(5) 0.0314(5) 0.0097(4) 0.0031(5) 0.0093(5)
H(6) 0.0414(7) 0.0330(5) 0.0393(5) -0.0017(4) 0.0017(5) 0.0184(5)
H(7) 0.0399(7) 0.0369(5) 0.0284(4) -0.0035(4) 0.0072(4) 0.0134(5)
H(9) 0.0494(8) 0.0609(8) 0.0303(5) 0.0079(5) 0.0179(5) -0.0086(6)
H(10) 0.0784(11) 0.0661(9) 0.0194(4) 0.0062(5) 0.0003(5) -0.0026(8)
H(11) 0.0428(8) 0.0669(10) 0.0429(6) -0.0026(6) -0.0196(5) 0.0026(7)
H(12) 0.0267(6) 0.0517(7) 0.0518(7) -0.0086(5) 0.0058(5) -0.0001(5)
H(13) 0.0302(6) 0.0539(7) 0.0235(4) -0.0004(4) 0.0078(4) -0.0022(5)
H(15) 0.0600(10) 0.0448(7) 0.0605(8) 0.0083(6) 0.0420(7) 0.0118(7)
H(16) 0.1081(16) 0.0472(8) 0.0701(9) 0.0051(7) 0.0573(10) 0.0359(9)
H(17) 0.0946(13) 0.0215(5) 0.0533(7) -0.0031(5) 0.0140(8) 0.0102(6)
H(18) 0.0456(8) 0.0281(5) 0.0610(7) 0.0075(5) 0.0111(6) -0.0077(5)
H(19) 0.0372(7) 0.0309(5) 0.0549(6) -0.0001(4) 0.0261(5) 0.0013(5)
H(20A) 0.0703(18) 0.0835(19) 0.260(5) -0.056(3) -0.052(2) -0.0053(14)
H(20B) 0.0688(15) 0.165(3) 0.0547(10) -0.0095(13) 0.0021(9) -0.0282(16)
H(20C) 0.0466(12) 0.166(3) 0.0811(12) -0.0443(14) 0.0267(10) -0.0319(14)
H(22) 0.0544(10) 0.0590(10) 0.0743(10) 0.0063(8) 0.0121(8) 0.0206(8)
H(23) 0.0988(17) 0.0608(11) 0.1014(15) -0.0330(10) 0.0386(13) -0.0196(11)
H(24) 0.0486(12) 0.137(2) 0.0833(13) -0.0361(13) 0.0084(10) -0.0317(12)
H(25) 0.0503(12) 0.144(2) 0.0893(14) 0.0231(14) -0.0098(10) 0.0302(13)
H(26) 0.0798(14) 0.0449(8) 0.0813(11) 0.0131(8) 0.0159(10) 0.0087(8)

loop_
_atom_site_label
_atom_site_type_symbol
_atom_site_fract_x
_atom_site_fract_y
_atom_site_fract_z
_atom_site_U_iso_or_equiv
_atom_site_occupancy
_atom_site_symmetry_multiplicity
S(1) S 0.67250(14) 0.47933(9) 0.72929(10) 0.027 1 4
P(1) P 0.53519(6) 0.42460(3) 0.78094(4) 0.015 1 4
C(1) C 0.57770(4) 0.42227(3) 0.99811(3) 0.014 1 4
C(2) C 0.52313(4) 0.46839(3) 0.90575(3) 0.014 1 4
C(3) C 0.45320(4) 0.54936(3) 0.90793(3) 0.014 1 4
C(4) C 0.41586(5) 0.60708(3) 0.82011(3) 0.017 1 4
C(5) C 0.33991(5) 0.68102(3) 0.82084(3) 0.02 1 4
C(6) C 0.29013(5) 0.69888(3) 0.90766(3) 0.021 1 4
C(7) C 0.33202(5) 0.65009(3) 0.99570(3) 0.018 1 4
C(8) C 0.37710(5) 0.43644(3) 0.69474(3) 0.015 1 4
C(9) C 0.36950(6) 0.44551(3) 0.59004(3) 0.023 1 4
C(10) C 0.25052(6) 0.44245(4) 0.51995(3) 0.03 1 4
C(11) C 0.14008(6) 0.42998(4) 0.55443(4) 0.028 1 4
C(12) C 0.14719(5) 0.42117(3) 0.65902(4) 0.023 1 4
C(13) C 0.26537(5) 0.42464(3) 0.72936(3) 0.018 1 4
C(14) C 0.54123(5) 0.30182(3) 0.78539(3) 0.016 1 4
C(15) C 0.62302(6) 0.25785(3) 0.73493(4) 0.026 1 4
C(16) C 0.62004(8) 0.16431(4) 0.72603(4) 0.035 1 4
C(17) C 0.53517(7) 0.11406(3) 0.76735(4) 0.031 1 4
C(18) C 0.45288(5) 0.15781(3) 0.81803(4) 0.023 1 4
C(19) C 0.45584(5) 0.25168(3) 0.82699(3) 0.018 1 4
C(20) C 0.83528(8) 0.28739(6) 0.55787(6) 0.044 1 4
C(21) C 0.71623(6) 0.24125(4) 0.49751(4) 0.029 1 4
C(22) C 0.70960(7) 0.14763(4) 0.48895(4) 0.034 1 4
C(23) C 0.59818(8) 0.10501(5) 0.43621(5) 0.043 1 4
C(24) C 0.49135(8) 0.15592(7) 0.38993(5) 0.049 1 4
C(25) C 0.49729(8) 0.25045(7) 0.39762(6) 0.05 1 4
C(26) C 0.60853(7) 0.29170(5) 0.45062(5) 0.038 1 4
H(4) H 0.45231(13) 0.59350(7) 0.75272(7) 0.033 1 4
H(5) H 0.31647(14) 0.72472(7) 0.75373(8) 0.038 1 4
H(6) H 0.21973(13) 0.75203(8) 0.90464(9) 0.039 1 4
H(7) H 0.29356(13) 0.66427(8) 1.06201(8) 0.035 1 4
H(9) H 0.45704(15) 0.45492(10) 0.56351(8) 0.045 1 4
H(10) H 0.24525(17) 0.44800(11) 0.43812(8) 0.057 1 4
H(11) H 0.04804(15) 0.42580(12) 0.49938(10) 0.056 1 4
H(12) H 0.06132(13) 0.41038(10) 0.68592(10) 0.044 1 4
H(13) H 0.26938(12) 0.41752(9) 0.81044(7) 0.036 1 4
H(15) H 0.68817(17) 0.29878(10) 0.70257(11) 0.05 1 4
H(16) H 0.6824(2) 0.12931(11) 0.68671(13) 0.069 1 4
H(17) H 0.53188(19) 0.04040(8) 0.75939(11) 0.057 1 4
H(18) H 0.38570(15) 0.11807(8) 0.84926(11) 0.045 1 4
H(19) H 0.39114(14) 0.28512(8) 0.86620(10) 0.038 1 4
H(20A) H 0.8228(3) 0.3523(2) 0.5692(4) 0.153 1 4
H(20B) H 0.8625(2) 0.2619(2) 0.63576(15) 0.098 1 4
H(20C) H 0.9169(2) 0.2716(2) 0.53161(17) 0.096 1 4
H(22) H 0.79237(18) 0.10807(12) 0.52593(14) 0.063 1 4
H(23) H 0.5940(3) 0.03224(15) 0.42989(18) 0.085 1 4
H(24) H 0.4051(2) 0.1198(2) 0.34941(18) 0.091 1 4
H(25) H 0.4151(2) 0.2917(2) 0.36223(19) 0.099 1 4
H(26) H 0.6127(2) 0.36485(12) 0.45618(15) 0.069 1 4

loop_
_atom_type_symbol
_atom_type_description
_atom_type_scat_dispersion_real
_atom_type_scat_dispersion_imag
_atom_type_scat_source
C C 0.0000 0.0000 'Neutron Data Booklet, ILL Grenoble, France (2003) ISBN 0-9704143-7-4'
H H 0.0000 0.0000 'Neutron Data Booklet, ILL Grenoble, France (2003) ISBN 0-9704143-7-4'
P P 0.0000 0.0000 'Neutron Data Booklet, ILL Grenoble, France (2003) ISBN 0-9704143-7-4'
S S 0.0000 0.0000 'Neutron Data Booklet, ILL Grenoble, France (2003) ISBN 0-9704143-7-4'

loop_
_geom_angle_atom_site_label_1
_geom_angle_atom_site_label_2
_geom_angle_atom_site_label_3
_geom_angle
_geom_angle_site_symmetry_1
_geom_angle_site_symmetry_2
_geom_angle_site_symmetry_3
_geom_angle_publ_flag
S(1) P(1) C(2) 113.79(5) 1_555 1_555 1_555 yes
S(1) P(1) C(8) 114.00(5) 1_555 1_555 1_555 yes
S(1) P(1) C(14) 113.69(5) 1_555 1_555 1_555 yes
C(2) P(1) C(8) 106.67(3) 1_555 1_555 1_555 yes
C(2) P(1) C(14) 109.50(3) 1_555 1_555 1_555 yes
C(8) P(1) C(14) 97.90(3) 1_555 1_555 1_555 yes
C(2) C(1) C(3) 119.44(4) 1_555 1_555 3_667 yes
C(2) C(1) C(7) 123.03(4) 1_555 1_555 3_667 yes
C(3) C(1) C(7) 117.48(3) 3_667 1_555 3_667 yes
P(1) C(2) C(1) 121.72(3) 1_555 1_555 1_555 yes
P(1) C(2) C(3) 118.17(3) 1_555 1_555 1_555 yes
C(1) C(2) C(3) 120.08(3) 1_555 1_555 1_555 yes
C(1) C(3) C(2) 119.90(3) 3_667 1_555 1_555 yes
C(1) C(3) C(4) 117.88(4) 3_667 1_555 1_555 yes
C(2) C(3) C(4) 122.17(4) 1_555 1_555 1_555 yes
C(3) C(4) C(5) 121.46(4) 1_555 1_555 1_555 yes
C(3) C(4) H(4) 119.18(7) 1_555 1_555 1_555 yes
C(5) C(4) H(4) 119.30(7) 1_555 1_555 1_555 yes
C(4) C(5) C(6) 119.93(4) 1_555 1_555 1_555 yes
C(4) C(5) H(5) 119.37(8) 1_555 1_555 1_555 yes
C(6) C(5) H(5) 120.68(8) 1_555 1_555 1_555 yes
C(5) C(6) C(7) 120.00(4) 1_555 1_555 1_555 yes
C(5) C(6) H(6) 120.10(7) 1_555 1_555 1_555 yes
C(7) C(6) H(6) 119.89(8) 1_555 1_555 1_555 yes
C(1) C(7) C(6) 121.58(4) 3_667 1_555 1_555 yes
C(1) C(7) H(7) 118.79(7) 3_667 1_555 1_555 yes
C(6) C(7) H(7) 119.59(7) 1_555 1_555 1_555 yes
P(1) C(8) C(9) 118.00(4) 1_555 1_555 1_555 yes
P(1) C(8) C(13) 121.58(3) 1_555 1_555 1_555 yes
C(9) C(8) C(13) 119.86(4) 1_555 1_555 1_555 yes
C(8) C(9) C(10) 119.92(5) 1_555 1_555 1_555 yes
C(8) C(9) H(9) 119.51(9) 1_555 1_555 1_555 yes
C(10) C(9) H(9) 120.58(8) 1_555 1_555 1_555 yes
C(9) C(10) C(11) 120.09(4) 1_555 1_555 1_555 yes
C(9) C(10) H(10) 119.65(11) 1_555 1_555 1_555 yes
C(11) C(10) H(10) 120.24(11) 1_555 1_555 1_555 yes
C(10) C(11) C(12) 120.19(5) 1_555 1_555 1_555 yes
C(10) C(11) H(11) 119.75(10) 1_555 1_555 1_555 yes
C(12) C(11) H(11) 120.05(11) 1_555 1_555 1_555 yes
C(11) C(12) C(13) 120.04(5) 1_555 1_555 1_555 yes
C(11) C(12) H(12) 120.27(9) 1_555 1_555 1_555 yes
C(13) C(12) H(12) 119.68(9) 1_555 1_555 1_555 yes
C(8) C(13) C(12) 119.90(4) 1_555 1_555 1_555 yes
C(8) C(13) H(13) 120.91(8) 1_555 1_555 1_555 yes
C(12) C(13) H(13) 119.19(8) 1_555 1_555 1_555 yes
P(1) C(14) C(15) 118.18(4) 1_555 1_555 1_555 yes
P(1) C(14) C(19) 121.45(4) 1_555 1_555 1_555 yes
C(15) C(14) C(19) 119.91(4) 1_555 1_555 1_555 yes
C(14) C(15) C(16) 120.18(5) 1_555 1_555 1_555 yes
C(14) C(15) H(15) 118.35(8) 1_555 1_555 1_555 yes
C(16) C(15) H(15) 121.48(8) 1_555 1_555 1_555 yes
C(15) C(16) C(17) 120.13(5) 1_555 1_555 1_555 yes
C(15) C(16) H(16) 121.04(12) 1_555 1_555 1_555 yes
C(17) C(16) H(16) 118.83(11) 1_555 1_555 1_555 yes
C(16) C(17) C(18) 119.95(5) 1_555 1_555 1_555 yes
C(16) C(17) H(17) 120.12(11) 1_555 1_555 1_555 yes
C(18) C(17) H(17) 119.92(11) 1_555 1_555 1_555 yes
C(17) C(18) C(19) 119.94(5) 1_555 1_555 1_555 yes
C(17) C(18) H(18) 119.54(9) 1_555 1_555 1_555 yes
C(19) C(18) H(18) 120.51(9) 1_555 1_555 1_555 yes
C(14) C(19) C(18) 119.89(4) 1_555 1_555 1_555 yes
C(14) C(19) H(19) 120.70(7) 1_555 1_555 1_555 yes
C(18) C(19) H(19) 119.41(8) 1_555 1_555 1_555 yes
C(21) C(20) H(20A) 113.21(17) 1_555 1_555 1_555 yes
C(21) C(20) H(20B) 111.10(16) 1_555 1_555 1_555 yes
C(21) C(20) H(20C) 113.12(14) 1_555 1_555 1_555 yes
H(20A) C(20) H(20B) 101.9(4) 1_555 1_555 1_555 yes
H(20A) C(20) H(20C) 115.2(3) 1_555 1_555 1_555 yes
H(20B) C(20) H(20C) 101.0(2) 1_555 1_555 1_555 yes
C(20) C(21) C(22) 121.08(6) 1_555 1_555 1_555 yes
C(20) C(21) C(26) 120.58(6) 1_555 1_555 1_555 yes
C(22) C(21) C(26) 118.33(6) 1_555 1_555 1_555 yes
C(21) C(22) C(23) 121.00(7) 1_555 1_555 1_555 yes
C(21) C(22) H(22) 118.70(12) 1_555 1_555 1_555 yes
C(23) C(22) H(22) 120.28(13) 1_555 1_555 1_555 yes
C(22) C(23) C(24) 120.20(7) 1_555 1_555 1_555 yes
C(22) C(23) H(23) 120.45(17) 1_555 1_555 1_555 yes
C(24) C(23) H(23) 119.35(17) 1_555 1_555 1_555 yes
C(23) C(24) C(25) 119.25(7) 1_555 1_555 1_555 yes
C(23) C(24) H(24) 118.02(19) 1_555 1_555 1_555 yes
C(25) C(24) H(24) 122.72(19) 1_555 1_555 1_555 yes
C(24) C(25) C(26) 119.82(7) 1_555 1_555 1_555 yes
C(24) C(25) H(25) 120.66(19) 1_555 1_555 1_555 yes
C(26) C(25) H(25) 119.5(2) 1_555 1_555 1_555 yes
C(21) C(26) C(25) 121.40(7) 1_555 1_555 1_555 yes
C(21) C(26) H(26) 119.06(14) 1_555 1_555 1_555 yes
C(25) C(26) H(26) 119.55(14) 1_555 1_555 1_555 yes

loop_
_geom_bond_atom_site_label_1
_geom_bond_atom_site_label_2
_geom_bond_distance
_geom_bond_site_symmetry_1
_geom_bond_site_symmetry_2
_geom_bond_publ_flag
S(1) P(1) 1.9521(13) 1_555 1_555 yes
P(1) C(2) 1.8284(6) 1_555 1_555 yes
P(1) C(8) 1.8237(7) 1_555 1_555 yes
P(1) C(14) 1.8179(6) 1_555 1_555 yes
C(1) C(2) 1.4134(5) 1_555 1_555 yes
C(1) C(3) 1.4408(5) 1_555 3_667 yes
C(1) C(7) 1.4351(6) 1_555 3_667 yes
C(2) C(3) 1.4188(6) 1_555 1_555 yes
C(3) C(4) 1.4325(6) 1_555 1_555 yes
C(4) C(5) 1.3673(6) 1_555 1_555 yes
C(4) H(4) 1.0867(10) 1_555 1_555 yes
C(5) C(6) 1.4182(7) 1_555 1_555 yes
C(5) H(5) 1.0879(11) 1_555 1_555 yes
C(6) C(7) 1.3655(6) 1_555 1_555 yes
C(6) H(6) 1.0862(12) 1_555 1_555 yes
C(7) H(7) 1.0874(11) 1_555 1_555 yes
C(8) C(9) 1.3936(5) 1_555 1_555 yes
C(8) C(13) 1.4002(7) 1_555 1_555 yes
C(9) C(10) 1.3972(8) 1_555 1_555 yes
C(9) H(9) 1.0931(15) 1_555 1_555 yes
C(10) C(11) 1.3875(9) 1_555 1_555 yes
C(10) H(10) 1.0886(11) 1_555 1_555 yes
C(11) C(12) 1.3927(7) 1_555 1_555 yes
C(11) H(11) 1.0872(14) 1_555 1_555 yes
C(12) C(13) 1.3926(7) 1_555 1_555 yes
C(12) H(12) 1.0817(17) 1_555 1_555 yes
C(13) H(13) 1.0831(10) 1_555 1_555 yes
C(14) C(15) 1.3934(6) 1_555 1_555 yes
C(14) C(19) 1.3972(6) 1_555 1_555 yes
C(15) C(16) 1.3886(8) 1_555 1_555 yes
C(15) H(15) 1.0920(15) 1_555 1_555 yes
C(16) C(17) 1.3917(9) 1_555 1_555 yes
C(16) H(16) 1.0796(14) 1_555 1_555 yes
C(17) C(18) 1.3978(8) 1_555 1_555 yes
C(17) H(17) 1.0948(13) 1_555 1_555 yes
C(18) C(19) 1.3936(6) 1_555 1_555 yes
C(18) H(18) 1.0904(14) 1_555 1_555 yes
C(19) H(19) 1.0871(13) 1_555 1_555 yes
C(20) C(21) 1.5064(10) 1_555 1_555 yes
C(20) H(20A) 0.986(4) 1_555 1_555 yes
C(20) H(20B) 1.083(3) 1_555 1_555 yes
C(20) H(20C) 1.049(3) 1_555 1_555 yes
C(21) C(22) 1.3902(9) 1_555 1_555 yes
C(21) C(26) 1.3962(9) 1_555 1_555 yes
C(22) C(23) 1.3901(11) 1_555 1_555 yes
C(22) H(22) 1.0825(19) 1_555 1_555 yes
C(23) C(24) 1.3910(13) 1_555 1_555 yes
C(23) H(23) 1.080(2) 1_555 1_555 yes
C(24) C(25) 1.4026(14) 1_555 1_555 yes
C(24) H(24) 1.097(2) 1_555 1_555 yes
C(25) C(26) 1.3806(12) 1_555 1_555 yes
C(25) H(25) 1.087(2) 1_555 1_555 yes
C(26) H(26) 1.085(2) 1_555 1_555 yes

_cod_database_fobs_code 2108414
